data_4336612
loop_
_publ_author_name
'Vonika Ka-Man Au'
'Daniel Ping-Kuen Tsang'
'Keith Man-Chung Wong'
'Mei-Yee Chan'
'Nianyong Zhu'
'Vivian Wing-Wah Yam'

_publ_contact_author_address
;
Department of Chemistry
The University of Hong Kong
Pokfulam Road, Pokfulam,
Hong Kong SAR, 
P. R. CHINA
;
_publ_contact_author_email wwyam@hku.hk
_publ_contact_author_fax '(852)2915 5176'
_publ_contact_author_name 'Professor V.W.W. YAM'
_publ_contact_author_phone '(852)2859 2153'
_publ_section_title
;
 Functionalized Bis-Cyclometalated Alkynylgold(III) Complexes: Synthesis,
 Characterization, Electrochemistry, Photophysics, Photochemistry, and
 Electroluminescence Studies
;
_journal_name_full 'Inorganic Chemistry'
_journal_page_first 12713
_journal_page_last 12725
_journal_paper_doi 10.1021/ic4019212
_journal_volume 52
_journal_year 2013
_chemical_formula_moiety 'C32 H21 Au F N O'
_chemical_formula_sum 'C32 H21 Au F N O'
_chemical_formula_weight 651.46
_space_group_IT_number 2
_symmetry_cell_setting triclinic
_symmetry_Int_Tables_number 2
_symmetry_space_group_name_Hall '-P 1'
_symmetry_space_group_name_H-M 'P -1'
_atom_sites_solution_hydrogens geom
_atom_sites_solution_primary direct
_atom_sites_solution_secondary difmap
_audit_creation_method SHELXL-97
_cell_angle_alpha 92.502(2)
_cell_angle_beta 92.804(2)
_cell_angle_gamma 100.828(1)
_cell_formula_units_Z 4
_cell_length_a 7.5267(2)
_cell_length_b 14.4607(4)
_cell_length_c 22.1759(6)
_cell_measurement_reflns_used 39085
_cell_measurement_temperature 296(2)
_cell_measurement_theta_max 25.03
_cell_measurement_theta_min 2.76
_cell_volume 2364.40(11)
_computing_cell_refinement 'SAINT (Bruker AXS Inc, 2008)'
_computing_data_collection 'APEX (Bruker AXS Inc, 2008)'
_computing_data_reduction 'CrystalStructure (Rigaku/MSC and Rigaku Corporation, 2006)'
_computing_molecular_graphics 'MERCURY (Macrae et al., 2008)'
_computing_publication_material 'SHELXL97 (Sheldrick, 2008)'
_computing_structure_refinement 'SHELXL97 (Sheldrick, 2008)'
_computing_structure_solution 'SHELXS97 (Sheldrick, 2008)'
_diffrn_ambient_temperature 296(2)
_diffrn_measured_fraction_theta_full 0.973
_diffrn_measured_fraction_theta_max 0.973
_diffrn_measurement_device_type 'Bruker SMART 1000 CCD'
_diffrn_measurement_method \w
_diffrn_radiation_monochromator graphite
_diffrn_radiation_source 'fine-focus sealed tube'
_diffrn_radiation_type MoK\a
_diffrn_radiation_wavelength 0.71073
_diffrn_reflns_av_R_equivalents 0.0547
_diffrn_reflns_av_sigmaI/netI 0.0434
_diffrn_reflns_limit_h_max 8
_diffrn_reflns_limit_h_min -8
_diffrn_reflns_limit_k_max 16
_diffrn_reflns_limit_k_min -17
_diffrn_reflns_limit_l_max 26
_diffrn_reflns_limit_l_min -24
_diffrn_reflns_number 39085
_diffrn_reflns_theta_full 25.03
_diffrn_reflns_theta_max 25.03
_diffrn_reflns_theta_min 2.76
_diffrn_standards_number 0
_exptl_absorpt_coefficient_mu 6.257
_exptl_absorpt_correction_T_max 0.3676
_exptl_absorpt_correction_T_min 0.1609
_exptl_absorpt_correction_type multi-scan
_exptl_absorpt_process_details 'SADABS (Sheldrick, 2008)'
_exptl_crystal_colour yellow
_exptl_crystal_density_diffrn 1.830
_exptl_crystal_description block
_exptl_crystal_F_000 1264
_exptl_crystal_size_max 0.46
_exptl_crystal_size_mid 0.38
_exptl_crystal_size_min 0.20
_refine_diff_density_max 0.904
_refine_diff_density_min -0.552
_refine_diff_density_rms 0.094
_refine_ls_extinction_coef 0.00040(7)
_refine_ls_extinction_expression Fc^*^=kFc[1+0.001xFc^2^\l^3^/sin(2\q)]^-1/4^
_refine_ls_extinction_method SHELXL
_refine_ls_goodness_of_fit_ref 1.002
_refine_ls_hydrogen_treatment constr
_refine_ls_matrix_type full
_refine_ls_number_parameters 652
_refine_ls_number_reflns 8106
_refine_ls_number_restraints 0
_refine_ls_restrained_S_all 1.002
_refine_ls_R_factor_all 0.0432
_refine_ls_R_factor_gt 0.0283
_refine_ls_shift/su_max 0.003
_refine_ls_shift/su_mean 0.000
_refine_ls_structure_factor_coef Fsqd
_refine_ls_weighting_details 'calc w=1/[\s^2^(Fo^2^)+(0.0257P)^2^] where P=(Fo^2^+2Fc^2^)/3'
_refine_ls_weighting_scheme calc
_refine_ls_wR_factor_gt 0.0561
_refine_ls_wR_factor_ref 0.0606
_reflns_number_gt 6415
_reflns_number_total 8106
_reflns_threshold_expression I>2\s(I)
_cod_data_source_file ic4019212_si_003.cif
_cod_data_source_block YAM-KA430-shelxl
_cod_database_code 4336612

loop_
_symmetry_equiv_pos_as_xyz
'x, y, z'
'-x, -y, -z'

loop_
_atom_site_label
_atom_site_type_symbol
_atom_site_fract_x
_atom_site_fract_y
_atom_site_fract_z
_atom_site_U_iso_or_equiv
_atom_site_adp_type
_atom_site_occupancy
_atom_site_symmetry_multiplicity
_atom_site_calc_flag
_atom_site_refinement_flags
Au1 Au 0.80535(2) 0.122446(13) 0.448782(8) 0.03848(7) Uani 1 1 d .
Au2 Au 0.29814(2) 0.163142(13) 0.051771(8) 0.03745(7) Uani 1 1 d .
F1 F 0.8796(5) -0.5394(2) 0.27315(14) 0.0670(9) Uani 1 1 d .
F2 F 0.1325(5) -0.5288(2) -0.11203(17) 0.0834(11) Uani 1 1 d .
O1 O 0.6169(6) 0.6513(3) 0.6167(2) 0.0865(14) Uani 1 1 d .
O2 O 0.3896(5) 0.7359(2) 0.21211(18) 0.0596(10) Uani 1 1 d .
N1 N 0.8316(5) -0.0050(3) 0.41653(17) 0.0368(9) Uani 1 1 d .
N2 N 0.2732(5) 0.0298(3) 0.01996(17) 0.0349(9) Uani 1 1 d .
C1 C 0.7315(6) 0.0458(4) 0.5230(2) 0.0396(12) Uani 1 1 d .
C2 C 0.6824(7) 0.0753(4) 0.5796(2) 0.0492(14) Uani 1 1 d .
H2 H 0.6804 0.1386 0.5881 0.059 Uiso 1 1 calc R
C3 C 0.6373(8) 0.0108(4) 0.6225(2) 0.0569(15) Uani 1 1 d .
H3 H 0.6032 0.0312 0.6598 0.068 Uiso 1 1 calc R
C4 C 0.6411(7) -0.0828(4) 0.6118(2) 0.0552(15) Uani 1 1 d .
H4 H 0.6122 -0.1248 0.6420 0.066 Uiso 1 1 calc R
C5 C 0.6876(6) -0.1146(4) 0.5564(2) 0.0477(14) Uani 1 1 d .
H5 H 0.6879 -0.1783 0.5487 0.057 Uiso 1 1 calc R
C6 C 0.7342(6) -0.0509(4) 0.5119(2) 0.0377(12) Uani 1 1 d .
C7 C 0.7852(6) -0.0787(3) 0.4519(2) 0.0367(11) Uani 1 1 d .
C8 C 0.7932(6) -0.1681(4) 0.4282(2) 0.0421(12) Uani 1 1 d .
H8 H 0.7653 -0.2198 0.4519 0.051 Uiso 1 1 calc R
C9 C 0.8432(6) -0.1811(3) 0.3686(2) 0.0381(12) Uani 1 1 d .
C10 C 0.8840(6) -0.1019(4) 0.3348(2) 0.0416(12) Uani 1 1 d .
H10 H 0.9145 -0.1096 0.2950 0.050 Uiso 1 1 calc R
C11 C 0.8809(6) -0.0129(3) 0.3582(2) 0.0380(12) Uani 1 1 d .
C12 C 0.9268(6) 0.0781(3) 0.3306(2) 0.0390(12) Uani 1 1 d .
C13 C 1.0003(7) 0.0868(4) 0.2749(2) 0.0476(13) Uani 1 1 d .
H13 H 1.0235 0.0338 0.2537 0.057 Uiso 1 1 calc R
C14 C 1.0398(7) 0.1745(4) 0.2506(2) 0.0538(15) Uani 1 1 d .
H14 H 1.0880 0.1807 0.2128 0.065 Uiso 1 1 calc R
C15 C 1.0069(7) 0.2523(4) 0.2828(3) 0.0570(15) Uani 1 1 d .
H15 H 1.0318 0.3110 0.2663 0.068 Uiso 1 1 calc R
C16 C 0.9374(7) 0.2447(4) 0.3394(3) 0.0518(14) Uani 1 1 d .
H16 H 0.9191 0.2985 0.3608 0.062 Uiso 1 1 calc R
C17 C 0.8944(6) 0.1572(4) 0.3647(2) 0.0404(12) Uani 1 1 d .
C18 C 0.8508(6) -0.2765(3) 0.3434(2) 0.0378(12) Uani 1 1 d .
C19 C 0.9286(7) -0.3384(4) 0.3773(2) 0.0433(13) Uani 1 1 d .
H19 H 0.9733 -0.3203 0.4167 0.052 Uiso 1 1 calc R
C20 C 0.9406(7) -0.4260(4) 0.3533(2) 0.0458(13) Uani 1 1 d .
H20 H 0.9960 -0.4666 0.3758 0.055 Uiso 1 1 calc R
C21 C 0.8702(7) -0.4526(4) 0.2959(2) 0.0456(13) Uani 1 1 d .
C22 C 0.7915(7) -0.3942(4) 0.2606(2) 0.0475(13) Uani 1 1 d .
H22 H 0.7451 -0.4139 0.2216 0.057 Uiso 1 1 calc R
C23 C 0.7827(7) -0.3055(4) 0.2844(2) 0.0456(13) Uani 1 1 d .
H23 H 0.7310 -0.2647 0.2610 0.055 Uiso 1 1 calc R
C24 C 0.7679(7) 0.2466(4) 0.4817(2) 0.0458(13) Uani 1 1 d .
C25 C 0.7356(7) 0.3150(4) 0.5013(2) 0.0452(13) Uani 1 1 d .
C26 C 0.6990(7) 0.4012(4) 0.5315(2) 0.0444(13) Uani 1 1 d .
C27 C 0.7684(8) 0.4907(4) 0.5118(2) 0.0554(15) Uani 1 1 d .
H27 H 0.8355 0.4956 0.4776 0.067 Uiso 1 1 calc R
C28 C 0.7407(8) 0.5714(4) 0.5414(3) 0.0625(16) Uani 1 1 d .
H28 H 0.7913 0.6298 0.5277 0.075 Uiso 1 1 calc R
C29 C 0.6395(7) 0.5668(4) 0.5908(3) 0.0561(15) Uani 1 1 d .
C30 C 0.5678(7) 0.4803(4) 0.6121(3) 0.0558(15) Uani 1 1 d .
H30 H 0.4996 0.4767 0.6461 0.067 Uiso 1 1 calc R
C31 C 0.5984(7) 0.3984(4) 0.5823(2) 0.0523(14) Uani 1 1 d .
H31 H 0.5500 0.3402 0.5969 0.063 Uiso 1 1 calc R
C32 C 0.4973(11) 0.6510(5) 0.6619(4) 0.109(3) Uani 1 1 d .
H32A H 0.3787 0.6193 0.6469 0.131 Uiso 1 1 calc R
H32B H 0.4932 0.7148 0.6748 0.131 Uiso 1 1 calc R
H32C H 0.5368 0.6187 0.6955 0.131 Uiso 1 1 calc R
C33 C 0.3990(6) 0.1065(4) 0.1274(2) 0.0399(12) Uani 1 1 d .
C34 C 0.4681(7) 0.1486(4) 0.1833(2) 0.0477(13) Uani 1 1 d .
H34 H 0.4664 0.2120 0.1919 0.057 Uiso 1 1 calc R
C35 C 0.5404(7) 0.0962(5) 0.2267(2) 0.0562(15) Uani 1 1 d .
H35 H 0.5878 0.1252 0.2637 0.067 Uiso 1 1 calc R
C36 C 0.5417(7) 0.0038(4) 0.2151(2) 0.0514(14) Uani 1 1 d .
H36 H 0.5906 -0.0298 0.2444 0.062 Uiso 1 1 calc R
C37 C 0.4710(6) -0.0418(4) 0.1602(2) 0.0438(13) Uani 1 1 d .
H37 H 0.4713 -0.1055 0.1529 0.053 Uiso 1 1 calc R
C38 C 0.4004(6) 0.0092(4) 0.1167(2) 0.0385(12) Uani 1 1 d .
C39 C 0.3266(6) -0.0333(3) 0.0565(2) 0.0329(11) Uani 1 1 d .
C40 C 0.3100(6) -0.1251(3) 0.0349(2) 0.0374(12) Uani 1 1 d .
H40 H 0.3510 -0.1685 0.0592 0.045 Uiso 1 1 calc R
C41 C 0.2320(6) -0.1545(3) -0.0231(2) 0.0347(11) Uani 1 1 d .
C42 C 0.1786(6) -0.0854(3) -0.0589(2) 0.0360(11) Uani 1 1 d .
H42 H 0.1281 -0.1023 -0.0978 0.043 Uiso 1 1 calc R
C43 C 0.1999(6) 0.0068(3) -0.0371(2) 0.0335(11) Uani 1 1 d .
C44 C 0.1505(6) 0.0885(3) -0.0674(2) 0.0366(11) Uani 1 1 d .
C45 C 0.0689(7) 0.0796(4) -0.1252(2) 0.0443(13) Uani 1 1 d .
H45 H 0.0449 0.0213 -0.1464 0.053 Uiso 1 1 calc R
C46 C 0.0236(7) 0.1571(4) -0.1511(2) 0.0497(14) Uani 1 1 d .
H46 H -0.0331 0.1511 -0.1896 0.060 Uiso 1 1 calc R
C47 C 0.0619(7) 0.2440(4) -0.1199(2) 0.0518(14) Uani 1 1 d .
H47 H 0.0318 0.2965 -0.1377 0.062 Uiso 1 1 calc R
C48 C 0.1448(7) 0.2530(4) -0.0626(2) 0.0445(13) Uani 1 1 d .
H48 H 0.1713 0.3119 -0.0422 0.053 Uiso 1 1 calc R
C49 C 0.1894(6) 0.1756(3) -0.0346(2) 0.0385(12) Uani 1 1 d .
C50 C 0.2089(6) -0.2530(3) -0.0467(2) 0.0353(11) Uani 1 1 d .
C51 C 0.2059(7) -0.3269(4) -0.0078(2) 0.0460(13) Uani 1 1 d .
H51 H 0.2215 -0.3131 0.0337 0.055 Uiso 1 1 calc R
C52 C 0.1807(7) -0.4192(4) -0.0293(3) 0.0521(14) Uani 1 1 d .
H52 H 0.1790 -0.4675 -0.0029 0.063 Uiso 1 1 calc R
C53 C 0.1581(7) -0.4383(4) -0.0902(3) 0.0524(15) Uani 1 1 d .
C54 C 0.1618(8) -0.3688(4) -0.1302(3) 0.0561(15) Uani 1 1 d .
H54 H 0.1476 -0.3836 -0.1716 0.067 Uiso 1 1 calc R
C55 C 0.1866(7) -0.2771(4) -0.1083(2) 0.0442(13) Uani 1 1 d .
H55 H 0.1887 -0.2296 -0.1354 0.053 Uiso 1 1 calc R
C56 C 0.3213(6) 0.2982(4) 0.0848(2) 0.0444(13) Uani 1 1 d .
C57 C 0.3376(7) 0.3688(4) 0.1053(3) 0.0505(14) Uani 1 1 d .
C58 C 0.3549(7) 0.4650(4) 0.1343(2) 0.0479(14) Uani 1 1 d .
C59 C 0.4384(7) 0.5459(4) 0.1068(2) 0.0497(14) Uani 1 1 d .
H59 H 0.4887 0.5399 0.0696 0.060 Uiso 1 1 calc R
C60 C 0.4471(7) 0.6343(4) 0.1341(2) 0.0489(14) Uani 1 1 d .
H60 H 0.5037 0.6872 0.1152 0.059 Uiso 1 1 calc R
C61 C 0.3726(7) 0.6452(4) 0.1891(2) 0.0421(12) Uani 1 1 d .
C62 C 0.2953(7) 0.5665(4) 0.2176(3) 0.0550(15) Uani 1 1 d .
H62 H 0.2486 0.5727 0.2553 0.066 Uiso 1 1 calc R
C63 C 0.2869(7) 0.4788(4) 0.1904(2) 0.0549(15) Uani 1 1 d .
H63 H 0.2336 0.4263 0.2103 0.066 Uiso 1 1 calc R
C64 C 0.3106(9) 0.7507(4) 0.2675(3) 0.0701(18) Uani 1 1 d .
H64A H 0.1826 0.7264 0.2631 0.084 Uiso 1 1 calc R
H64B H 0.3314 0.8170 0.2784 0.084 Uiso 1 1 calc R
H64C H 0.3642 0.7187 0.2986 0.084 Uiso 1 1 calc R

loop_
_atom_site_aniso_label
_atom_site_aniso_U_11
_atom_site_aniso_U_22
_atom_site_aniso_U_33
_atom_site_aniso_U_23
_atom_site_aniso_U_13
_atom_site_aniso_U_12
Au1 0.04012(12) 0.03524(13) 0.03891(12) -0.00404(9) -0.00153(9) 0.00651(9)
Au2 0.03811(12) 0.02993(13) 0.04357(13) -0.00416(9) 0.00658(9) 0.00495(8)
F1 0.102(3) 0.044(2) 0.057(2) -0.0121(16) 0.0101(18) 0.0226(18)
F2 0.112(3) 0.035(2) 0.100(3) -0.0228(19) -0.011(2) 0.016(2)
O1 0.085(3) 0.055(3) 0.120(4) -0.018(3) 0.016(3) 0.016(2)
O2 0.077(3) 0.030(2) 0.070(3) -0.007(2) 0.008(2) 0.0078(19)
N1 0.037(2) 0.035(3) 0.038(2) -0.001(2) 0.0005(18) 0.0079(18)
N2 0.033(2) 0.034(2) 0.037(2) -0.0025(19) 0.0089(17) 0.0043(18)
C1 0.038(3) 0.044(3) 0.035(3) -0.004(2) -0.001(2) 0.006(2)
C2 0.053(3) 0.050(4) 0.042(3) -0.008(3) 0.005(3) 0.006(3)
C3 0.065(4) 0.062(4) 0.041(3) -0.011(3) 0.009(3) 0.005(3)
C4 0.055(3) 0.063(4) 0.041(3) 0.007(3) 0.006(3) -0.006(3)
C5 0.042(3) 0.048(4) 0.050(3) 0.001(3) 0.001(3) 0.001(3)
C6 0.033(3) 0.042(3) 0.036(3) 0.000(2) 0.002(2) 0.004(2)
C7 0.033(3) 0.036(3) 0.040(3) -0.001(2) 0.001(2) 0.004(2)
C8 0.048(3) 0.035(3) 0.042(3) 0.003(2) 0.002(2) 0.004(2)
C9 0.035(3) 0.038(3) 0.039(3) -0.002(2) -0.003(2) 0.007(2)
C10 0.051(3) 0.039(3) 0.036(3) 0.002(3) 0.002(2) 0.012(2)
C11 0.041(3) 0.034(3) 0.040(3) -0.004(2) -0.001(2) 0.011(2)
C12 0.036(3) 0.038(3) 0.041(3) 0.007(2) -0.003(2) 0.004(2)
C13 0.056(3) 0.049(4) 0.039(3) 0.004(3) 0.005(3) 0.013(3)
C14 0.055(3) 0.058(4) 0.049(3) 0.017(3) 0.014(3) 0.009(3)
C15 0.060(4) 0.046(4) 0.065(4) 0.020(3) 0.010(3) 0.005(3)
C16 0.053(3) 0.043(4) 0.059(4) 0.003(3) 0.002(3) 0.010(3)
C17 0.036(3) 0.041(3) 0.043(3) 0.003(3) -0.002(2) 0.004(2)
C18 0.042(3) 0.034(3) 0.037(3) -0.004(2) 0.002(2) 0.007(2)
C19 0.052(3) 0.041(3) 0.038(3) 0.004(3) 0.001(2) 0.012(3)
C20 0.059(3) 0.041(3) 0.041(3) 0.007(3) 0.006(3) 0.016(3)
C21 0.055(3) 0.039(3) 0.046(3) -0.002(3) 0.016(3) 0.015(3)
C22 0.058(3) 0.044(4) 0.039(3) -0.011(3) 0.002(3) 0.011(3)
C23 0.054(3) 0.046(4) 0.038(3) 0.001(3) -0.002(2) 0.015(3)
C24 0.043(3) 0.046(4) 0.043(3) -0.004(3) -0.007(2) 0.000(3)
C25 0.049(3) 0.036(3) 0.049(3) 0.002(3) -0.006(3) 0.008(3)
C26 0.050(3) 0.043(3) 0.040(3) -0.002(3) -0.003(2) 0.012(3)
C27 0.070(4) 0.052(4) 0.047(3) 0.007(3) 0.003(3) 0.015(3)
C28 0.075(4) 0.040(4) 0.075(4) 0.011(3) 0.012(4) 0.015(3)
C29 0.050(3) 0.042(4) 0.076(4) -0.014(3) -0.004(3) 0.015(3)
C30 0.055(3) 0.054(4) 0.059(4) -0.007(3) 0.018(3) 0.010(3)
C31 0.054(3) 0.044(4) 0.059(4) 0.005(3) 0.003(3) 0.006(3)
C32 0.103(6) 0.094(6) 0.133(7) -0.032(5) 0.037(6) 0.030(5)
C33 0.034(3) 0.040(3) 0.046(3) -0.002(2) 0.011(2) 0.006(2)
C34 0.044(3) 0.050(4) 0.046(3) -0.012(3) 0.003(2) 0.003(3)
C35 0.056(3) 0.073(5) 0.037(3) -0.011(3) 0.002(3) 0.006(3)
C36 0.050(3) 0.059(4) 0.043(3) 0.006(3) 0.000(3) 0.006(3)
C37 0.044(3) 0.043(3) 0.045(3) 0.004(3) 0.006(2) 0.008(2)
C38 0.033(3) 0.042(3) 0.039(3) 0.000(2) 0.008(2) 0.002(2)
C39 0.034(2) 0.025(3) 0.041(3) 0.003(2) 0.008(2) 0.007(2)
C40 0.039(3) 0.035(3) 0.041(3) 0.007(2) 0.004(2) 0.013(2)
C41 0.033(2) 0.032(3) 0.038(3) -0.002(2) 0.008(2) 0.002(2)
C42 0.044(3) 0.031(3) 0.034(3) -0.001(2) 0.005(2) 0.008(2)
C43 0.029(2) 0.029(3) 0.042(3) 0.002(2) 0.009(2) 0.004(2)
C44 0.037(3) 0.036(3) 0.039(3) -0.001(2) 0.014(2) 0.009(2)
C45 0.063(3) 0.035(3) 0.037(3) 0.001(2) 0.010(2) 0.012(3)
C46 0.063(4) 0.046(4) 0.043(3) 0.010(3) 0.008(3) 0.013(3)
C47 0.063(4) 0.043(4) 0.055(3) 0.016(3) 0.013(3) 0.019(3)
C48 0.056(3) 0.027(3) 0.051(3) 0.001(3) 0.015(3) 0.007(2)
C49 0.038(3) 0.033(3) 0.045(3) -0.001(2) 0.011(2) 0.007(2)
C50 0.038(3) 0.029(3) 0.040(3) -0.001(2) 0.007(2) 0.007(2)
C51 0.057(3) 0.036(3) 0.044(3) 0.001(3) 0.006(3) 0.005(3)
C52 0.063(4) 0.028(3) 0.066(4) 0.009(3) 0.004(3) 0.009(3)
C53 0.057(3) 0.030(3) 0.068(4) -0.015(3) -0.003(3) 0.008(3)
C54 0.078(4) 0.040(4) 0.048(3) -0.014(3) -0.008(3) 0.013(3)
C55 0.062(3) 0.030(3) 0.042(3) -0.001(2) 0.003(3) 0.012(2)
C56 0.034(3) 0.054(4) 0.041(3) -0.006(3) -0.001(2) 0.001(3)
C57 0.042(3) 0.055(4) 0.056(4) -0.003(3) 0.003(3) 0.015(3)
C58 0.048(3) 0.034(3) 0.060(4) -0.004(3) -0.006(3) 0.007(2)
C59 0.058(3) 0.044(4) 0.048(3) -0.003(3) 0.007(3) 0.013(3)
C60 0.061(3) 0.035(3) 0.051(3) 0.008(3) 0.005(3) 0.008(3)
C61 0.044(3) 0.029(3) 0.052(3) -0.001(3) -0.006(2) 0.005(2)
C62 0.058(4) 0.044(4) 0.061(4) -0.003(3) 0.014(3) 0.004(3)
C63 0.066(4) 0.036(4) 0.060(4) 0.006(3) 0.019(3) -0.001(3)
C64 0.087(5) 0.044(4) 0.079(5) -0.014(3) 0.012(4) 0.013(3)

loop_
_atom_type_symbol
_atom_type_description
_atom_type_scat_dispersion_real
_atom_type_scat_dispersion_imag
_atom_type_scat_source
C C 0.0033 0.0016 'International Tables Vol C Tables 4.2.6.8 and 6.1.1.4'
H H 0.0000 0.0000 'International Tables Vol C Tables 4.2.6.8 and 6.1.1.4'
N N 0.0061 0.0033 'International Tables Vol C Tables 4.2.6.8 and 6.1.1.4'
O O 0.0106 0.0060 'International Tables Vol C Tables 4.2.6.8 and 6.1.1.4'
Au Au -2.0133 8.8022 'International Tables Vol C Tables 4.2.6.8 and 6.1.1.4'
F F 0.0171 0.0103 'International Tables Vol C Tables 4.2.6.8 and 6.1.1.4'

loop_
_geom_angle_atom_site_label_1
_geom_angle_atom_site_label_2
_geom_angle_atom_site_label_3
_geom_angle
C24 Au1 N1 177.40(18)
C24 Au1 C17 100.8(2)
N1 Au1 C17 80.80(18)
C24 Au1 C1 97.8(2)
N1 Au1 C1 80.66(18)
C17 Au1 C1 161.4(2)
N2 Au2 C56 179.33(18)
N2 Au2 C33 80.85(17)
C56 Au2 C33 98.9(2)
N2 Au2 C49 80.75(17)
C56 Au2 C49 99.53(19)
C33 Au2 C49 161.59(19)
C29 O1 C32 118.8(6)
C61 O2 C64 117.9(4)
C7 N1 C11 124.5(4)
C7 N1 Au1 117.9(3)
C11 N1 Au1 117.4(3)
C39 N2 C43 123.3(4)
C39 N2 Au2 118.6(3)
C43 N2 Au2 118.2(3)
C2 C1 C6 118.3(5)
C2 C1 Au1 130.1(4)
C6 C1 Au1 111.6(3)
C3 C2 C1 119.9(5)
C3 C2 H2 120.0
C1 C2 H2 120.0
C4 C3 C2 121.7(5)
C4 C3 H3 119.1
C2 C3 H3 119.1
C3 C4 C5 120.0(5)
C3 C4 H4 120.0
C5 C4 H4 120.0
C4 C5 C6 119.7(5)
C4 C5 H5 120.2
C6 C5 H5 120.2
C5 C6 C1 120.4(4)
C5 C6 C7 123.1(5)
C1 C6 C7 116.4(4)
N1 C7 C8 118.0(4)
N1 C7 C6 113.3(4)
C8 C7 C6 128.7(5)
C7 C8 C9 120.4(5)
C7 C8 H8 119.8
C9 C8 H8 119.8
C10 C9 C8 118.0(5)
C10 C9 C18 121.7(4)
C8 C9 C18 120.3(4)
C11 C10 C9 122.1(5)
C11 C10 H10 118.9
C9 C10 H10 118.9
N1 C11 C10 117.0(4)
N1 C11 C12 113.3(4)
C10 C11 C12 129.7(5)
C13 C12 C17 121.5(5)
C13 C12 C11 122.4(5)
C17 C12 C11 116.1(4)
C12 C13 C14 120.0(5)
C12 C13 H13 120.0
C14 C13 H13 120.0
C15 C14 C13 119.3(5)
C15 C14 H14 120.3
C13 C14 H14 120.3
C14 C15 C16 121.2(5)
C14 C15 H15 119.4
C16 C15 H15 119.4
C15 C16 C17 120.8(5)
C15 C16 H16 119.6
C17 C16 H16 119.6
C16 C17 C12 117.2(5)
C16 C17 Au1 130.6(4)
C12 C17 Au1 112.0(4)
C19 C18 C23 118.6(5)
C19 C18 C9 120.7(4)
C23 C18 C9 120.7(4)
C20 C19 C18 120.8(5)
C20 C19 H19 119.6
C18 C19 H19 119.6
C21 C20 C19 119.1(5)
C21 C20 H20 120.5
C19 C20 H20 120.5
F1 C21 C20 118.6(5)
F1 C21 C22 118.9(5)
C20 C21 C22 122.4(5)
C21 C22 C23 118.4(5)
C21 C22 H22 120.8
C23 C22 H22 120.8
C22 C23 C18 120.7(5)
C22 C23 H23 119.7
C18 C23 H23 119.7
C25 C24 Au1 175.6(5)
C24 C25 C26 175.3(6)
C31 C26 C27 116.4(5)
C31 C26 C25 121.6(5)
C27 C26 C25 121.9(5)
C28 C27 C26 122.0(6)
C28 C27 H27 119.0
C26 C27 H27 119.0
C29 C28 C27 120.5(6)
C29 C28 H28 119.7
C27 C28 H28 119.7
C28 C29 O1 116.2(6)
C28 C29 C30 119.8(5)
O1 C29 C30 124.0(6)
C29 C30 C31 119.5(5)
C29 C30 H30 120.3
C31 C30 H30 120.3
C26 C31 C30 121.8(5)
C26 C31 H31 119.1
C30 C31 H31 119.1
O1 C32 H32A 109.5
O1 C32 H32B 109.5
H32A C32 H32B 109.5
O1 C32 H32C 109.5
H32A C32 H32C 109.5
H32B C32 H32C 109.5
C34 C33 C38 117.8(5)
C34 C33 Au2 130.8(4)
C38 C33 Au2 111.4(3)
C33 C34 C35 120.3(5)
C33 C34 H34 119.8
C35 C34 H34 119.8
C36 C35 C34 120.6(5)
C36 C35 H35 119.7
C34 C35 H35 119.7
C35 C36 C37 121.1(5)
C35 C36 H36 119.5
C37 C36 H36 119.5
C38 C37 C36 119.0(5)
C38 C37 H37 120.5
C36 C37 H37 120.5
C37 C38 C33 121.1(4)
C37 C38 C39 122.5(5)
C33 C38 C39 116.4(4)
N2 C39 C40 118.9(4)
N2 C39 C38 112.8(4)
C40 C39 C38 128.3(4)
C39 C40 C41 121.0(4)
C39 C40 H40 119.5
C41 C40 H40 119.5
C40 C41 C42 117.3(4)
C40 C41 C50 121.9(4)
C42 C41 C50 120.7(4)
C43 C42 C41 121.0(4)
C43 C42 H42 119.5
C41 C42 H42 119.5
N2 C43 C42 118.5(4)
N2 C43 C44 112.7(4)
C42 C43 C44 128.8(4)
C45 C44 C49 121.3(5)
C45 C44 C43 121.9(4)
C49 C44 C43 116.8(4)
C46 C45 C44 119.8(5)
C46 C45 H45 120.1
C44 C45 H45 120.1
C45 C46 C47 120.1(5)
C45 C46 H46 119.9
C47 C46 H46 119.9
C48 C47 C46 120.1(5)
C48 C47 H47 120.0
C46 C47 H47 120.0
C47 C48 C49 121.3(5)
C47 C48 H48 119.4
C49 C48 H48 119.4
C48 C49 C44 117.5(4)
C48 C49 Au2 131.0(4)
C44 C49 Au2 111.5(3)
C55 C50 C51 117.0(4)
C55 C50 C41 121.7(4)
C51 C50 C41 121.3(4)
C52 C51 C50 121.8(5)
C52 C51 H51 119.1
C50 C51 H51 119.1
C53 C52 C51 118.5(5)
C53 C52 H52 120.8
C51 C52 H52 120.8
F2 C53 C52 119.1(5)
F2 C53 C54 118.8(5)
C52 C53 C54 122.1(5)
C53 C54 C55 119.0(5)
C53 C54 H54 120.5
C55 C54 H54 120.5
C54 C55 C50 121.7(5)
C54 C55 H55 119.2
C50 C55 H55 119.2
C57 C56 Au2 176.1(5)
C56 C57 C58 178.4(6)
C63 C58 C59 116.6(5)
C63 C58 C57 121.0(5)
C59 C58 C57 122.3(5)
C60 C59 C58 120.8(5)
C60 C59 H59 119.6
C58 C59 H59 119.6
C59 C60 C61 120.8(5)
C59 C60 H60 119.6
C61 C60 H60 119.6
O2 C61 C62 124.9(5)
O2 C61 C60 115.9(5)
C62 C61 C60 119.1(5)
C63 C62 C61 119.9(5)
C63 C62 H62 120.0
C61 C62 H62 120.0
C62 C63 C58 122.7(5)
C62 C63 H63 118.7
C58 C63 H63 118.7
O2 C64 H64A 109.5
O2 C64 H64B 109.5
H64A C64 H64B 109.5
O2 C64 H64C 109.5
H64A C64 H64C 109.5
H64B C64 H64C 109.5

loop_
_geom_bond_atom_site_label_1
_geom_bond_atom_site_label_2
_geom_bond_distance
Au1 C24 1.982(6)
Au1 N1 1.996(4)
Au1 C17 2.063(5)
Au1 C1 2.064(5)
Au2 N2 1.996(4)
Au2 C56 2.030(6)
Au2 C33 2.070(5)
Au2 C49 2.074(5)
F1 C21 1.349(5)
F2 C53 1.351(6)
O1 C29 1.370(6)
O1 C32 1.380(8)
O2 C61 1.367(6)
O2 C64 1.416(7)
N1 C7 1.353(6)
N1 C11 1.369(6)
N2 C39 1.350(6)
N2 C43 1.357(6)
C1 C2 1.397(7)
C1 C6 1.412(7)
C2 C3 1.372(8)
C2 H2 0.9300
C3 C4 1.369(8)
C3 H3 0.9300
C4 C5 1.379(7)
C4 H4 0.9300
C5 C6 1.392(7)
C5 H5 0.9300
C6 C7 1.464(6)
C7 C8 1.386(6)
C8 C9 1.405(7)
C8 H8 0.9300
C9 C10 1.390(7)
C9 C18 1.479(6)
C10 C11 1.372(6)
C10 H10 0.9300
C11 C12 1.465(7)
C12 C13 1.377(7)
C12 C17 1.411(7)
C13 C14 1.387(7)
C13 H13 0.9300
C14 C15 1.373(7)
C14 H14 0.9300
C15 C16 1.385(7)
C15 H15 0.9300
C16 C17 1.394(7)
C16 H16 0.9300
C18 C19 1.386(6)
C18 C23 1.398(6)
C19 C20 1.373(7)
C19 H19 0.9300
C20 C21 1.363(7)
C20 H20 0.9300
C21 C22 1.370(7)
C22 C23 1.379(7)
C22 H22 0.9300
C23 H23 0.9300
C24 C25 1.135(7)
C25 C26 1.468(7)
C26 C31 1.386(7)
C26 C27 1.399(7)
C27 C28 1.369(7)
C27 H27 0.9300
C28 C29 1.362(8)
C28 H28 0.9300
C29 C30 1.378(8)
C30 C31 1.394(7)
C30 H30 0.9300
C31 H31 0.9300
C32 H32A 0.9600
C32 H32B 0.9600
C32 H32C 0.9600
C33 C34 1.389(6)
C33 C38 1.419(7)
C34 C35 1.402(7)
C34 H34 0.9300
C35 C36 1.351(7)
C35 H35 0.9300
C36 C37 1.391(7)
C36 H36 0.9300
C37 C38 1.384(6)
C37 H37 0.9300
C38 C39 1.483(6)
C39 C40 1.372(6)
C40 C41 1.403(6)
C40 H40 0.9300
C41 C42 1.406(6)
C41 C50 1.472(6)
C42 C43 1.376(6)
C42 H42 0.9300
C43 C44 1.481(6)
C44 C45 1.384(6)
C44 C49 1.400(6)
C45 C46 1.373(7)
C45 H45 0.9300
C46 C47 1.380(7)
C46 H46 0.9300
C47 C48 1.380(7)
C47 H47 0.9300
C48 C49 1.389(7)
C48 H48 0.9300
C50 C55 1.391(6)
C50 C51 1.399(7)
C51 C52 1.372(7)
C51 H51 0.9300
C52 C53 1.364(7)
C52 H52 0.9300
C53 C54 1.366(8)
C54 C55 1.367(7)
C54 H54 0.9300
C55 H55 0.9300
C56 C57 1.081(7)
C57 C58 1.487(8)
C58 C63 1.389(7)
C58 C59 1.399(7)
C59 C60 1.379(7)
C59 H59 0.9300
C60 C61 1.382(7)
C60 H60 0.9300
C61 C62 1.372(7)
C62 C63 1.369(7)
C62 H62 0.9300
C63 H63 0.9300
C64 H64A 0.9600
C64 H64B 0.9600
C64 H64C 0.9600
